data_7211793
loop_
_publ_author_name
'Farnum, Gregory A.'
'Nettleman, Joseph H.'
'LaDuca, Robert L.'

_publ_section_title
;
 Structure and physical properties of substituted malonate divalent metal
 coordination polymers with dipyridylamine co-ligands: acentric chain,
 herringbone layer, and novel binodal network topologies
;
_journal_issue 3
_journal_name_full CrystEngComm
_journal_page_first 888
_journal_paper_doi 10.1039/b914746b
_journal_volume 12
_journal_year 2010
_chemical_formula_sum 'C18 H21 Cu N3 O9'
_chemical_formula_weight 486.92
_chemical_name_systematic
;
?
;
_space_group_IT_number 29
_symmetry_cell_setting orthorhombic
_symmetry_space_group_name_Hall 'P 2c -2ac'
_symmetry_space_group_name_H-M 'P c a 21'
_atom_sites_solution_hydrogens geom
_atom_sites_solution_primary direct
_atom_sites_solution_secondary difmap
_audit_creation_method SHELXL-97
_audit_update_record
;
2009-10-08 # Formatted by publCIF
;
_cell_angle_alpha 90.00
_cell_angle_beta 90.00
_cell_angle_gamma 90.00
_cell_formula_units_Z 4
_cell_length_a 20.258(3)
_cell_length_b 4.7728(6)
_cell_length_c 21.145(3)
_cell_measurement_reflns_used 21029
_cell_measurement_temperature 173(2)
_cell_measurement_theta_max 28.15
_cell_measurement_theta_min 1.93
_cell_volume 2044.5(5)
_computing_structure_refinement 'SHELXL-97 (Sheldrick, 2008)'
_computing_structure_solution 'SHELXS-97 (Sheldrick, 2008)'
_diffrn_ambient_temperature 173(2)
_diffrn_measured_fraction_theta_full 1.000
_diffrn_measured_fraction_theta_max 0.959
_diffrn_radiation_monochromator graphite
_diffrn_radiation_source 'fine-focus sealed tube'
_diffrn_radiation_type MoK\a
_diffrn_radiation_wavelength 0.71073
_diffrn_reflns_av_R_equivalents 0.0403
_diffrn_reflns_av_sigmaI/netI 0.0399
_diffrn_reflns_limit_h_max 26
_diffrn_reflns_limit_h_min -26
_diffrn_reflns_limit_k_max 6
_diffrn_reflns_limit_k_min -6
_diffrn_reflns_limit_l_max 27
_diffrn_reflns_limit_l_min -27
_diffrn_reflns_number 21029
_diffrn_reflns_theta_full 25.00
_diffrn_reflns_theta_max 28.15
_diffrn_reflns_theta_min 1.93
_exptl_absorpt_coefficient_mu 1.125
_exptl_absorpt_correction_T_max 0.8494
_exptl_absorpt_correction_T_min 0.6031
_exptl_absorpt_correction_type multi-scan
_exptl_absorpt_process_details SADABS
_exptl_crystal_colour blue
_exptl_crystal_density_diffrn 1.582
_exptl_crystal_density_method 'not measured'
_exptl_crystal_description block
_exptl_crystal_F_000 1004
_exptl_crystal_size_max 0.50
_exptl_crystal_size_mid 0.20
_exptl_crystal_size_min 0.15
_refine_diff_density_max 0.513
_refine_diff_density_min -0.417
_refine_diff_density_rms 0.069
_refine_ls_abs_structure_details 'Flack H D (1983), Acta Cryst. A39, 876-881'
_refine_ls_abs_structure_Flack 0.021(14)
_refine_ls_extinction_method none
_refine_ls_goodness_of_fit_ref 1.058
_refine_ls_hydrogen_treatment mixed
_refine_ls_matrix_type full
_refine_ls_number_parameters 292
_refine_ls_number_reflns 4688
_refine_ls_number_restraints 6
_refine_ls_restrained_S_all 1.062
_refine_ls_R_factor_all 0.0430
_refine_ls_R_factor_gt 0.0339
_refine_ls_shift/su_max 0.000
_refine_ls_shift/su_mean 0.000
_refine_ls_structure_factor_coef Fsqd
_refine_ls_weighting_details 'calc w=1/[\s^2^(Fo^2^)+(0.0435P)^2^+1.0379P] where P=(Fo^2^+2Fc^2^)/3'
_refine_ls_weighting_scheme calc
_refine_ls_wR_factor_gt 0.0830
_refine_ls_wR_factor_ref 0.0870
_reflns_number_gt 4084
_reflns_number_total 4688
_reflns_threshold_expression >2sigma(I)
_cod_data_source_file b914746b.txt
_cod_data_source_block pca21
_cod_original_cell_volume 2044.4(5)
_cod_original_sg_symbol_H-M Pca2(1)
_cod_database_code 7211793

loop_
_symmetry_equiv_pos_as_xyz
'x, y, z'
'-x, -y, z+1/2'
'x+1/2, -y, z'
'-x+1/2, y, z+1/2'

loop_
_atom_site_label
_atom_site_type_symbol
_atom_site_fract_x
_atom_site_fract_y
_atom_site_fract_z
_atom_site_U_iso_or_equiv
_atom_site_adp_type
_atom_site_occupancy
_atom_site_symmetry_multiplicity
_atom_site_calc_flag
_atom_site_refinement_flags
Cu1 Cu 0.046480(13) 1.00665(7) 0.22680(3) 0.01478(9) Uani 1 1 d .
O1 O 0.10191(11) 1.0601(5) 0.30102(11) 0.0237(5) Uani 1 1 d .
O1W O -0.0565(3) 0.8340(17) -0.0660(2) 0.131(2) Uani 1 1 d D
H1WA H -0.093(2) 0.865(9) -0.0389(19) 0.158 Uiso 1 1 d D
H1WB H -0.0688 0.9827 -0.0902 0.158 Uiso 1 1 d RD
O2 O 0.19134(11) 1.2115(5) 0.34952(10) 0.0294(5) Uani 1 1 d .
O3 O 0.12533(10) 1.0427(4) 0.17245(10) 0.0213(5) Uani 1 1 d .
O4 O 0.22465(10) 1.2115(5) 0.15113(11) 0.0270(5) Uani 1 1 d .
O5 O -0.00262(10) 0.8357(4) 0.15569(10) 0.0207(4) Uani 1 1 d .
O6 O 0.01540(11) 0.4366(4) 0.20625(10) 0.0232(5) Uani 1 1 d .
O7 O -0.15293(13) 0.5641(6) 0.15785(13) 0.0432(7) Uani 1 1 d D
H7A H -0.1893(14) 0.660(8) 0.152(2) 0.052 Uiso 1 1 d D
O8 O -0.13463(14) 0.7042(6) 0.05905(13) 0.0473(7) Uani 1 1 d .
N1 N -0.02755(12) 0.9176(5) 0.28655(12) 0.0167(5) Uani 1 1 d .
N2 N -0.18745(12) 0.6301(6) 0.39350(13) 0.0246(6) Uani 1 1 d D
H2N H -0.2242(12) 0.683(8) 0.3753(16) 0.029 Uiso 1 1 d D
N3 N -0.20954(15) 0.1328(7) 0.55124(14) 0.0308(7) Uani 1 1 d .
H3N H -0.214(2) 0.032(8) 0.582(2) 0.037 Uiso 1 1 d .
C1 C -0.08845(15) 1.0249(6) 0.28070(15) 0.0208(6) Uani 1 1 d .
H1 H -0.0957 1.1666 0.2499 0.025 Uiso 1 1 calc R
C2 C -0.14083(15) 0.9391(6) 0.31721(15) 0.0219(6) Uani 1 1 d .
H2 H -0.1831 1.0222 0.3118 0.026 Uiso 1 1 calc R
C3 C -0.13168(14) 0.7293(6) 0.36231(14) 0.0188(6) Uani 1 1 d .
C4 C -0.06790(15) 0.6179(7) 0.36916(15) 0.0234(7) Uani 1 1 d .
H4 H -0.0590 0.4752 0.3993 0.028 Uiso 1 1 calc R
C5 C -0.01855(15) 0.7215(7) 0.33088(14) 0.0215(6) Uani 1 1 d .
H5 H 0.0247 0.6488 0.3363 0.026 Uiso 1 1 calc R
C6 C -0.25942(16) 0.1620(8) 0.50927(17) 0.0312(8) Uani 1 1 d .
H6 H -0.2999 0.0661 0.5161 0.037 Uiso 1 1 calc R
C7 C -0.25224(16) 0.3270(7) 0.45747(15) 0.0276(7) Uani 1 1 d .
H7 H -0.2880 0.3490 0.4288 0.033 Uiso 1 1 calc R
C8 C -0.19239(16) 0.4651(6) 0.44609(15) 0.0226(7) Uani 1 1 d .
C9 C -0.14259(16) 0.4348(8) 0.49157(16) 0.0306(8) Uani 1 1 d .
H9 H -0.1019 0.5309 0.4866 0.037 Uiso 1 1 calc R
C10 C -0.15261(17) 0.2673(8) 0.54286(16) 0.0340(8) Uani 1 1 d .
H10 H -0.1184 0.2461 0.5732 0.041 Uiso 1 1 calc R
C11 C 0.15416(14) 1.2065(6) 0.30287(14) 0.0205(6) Uani 1 1 d .
C12 C 0.17054(14) 1.3857(6) 0.24427(13) 0.0175(6) Uani 1 1 d .
H12 H 0.1321 1.5140 0.2379 0.021 Uiso 1 1 calc R
C13 C 0.17405(13) 1.2011(6) 0.18563(14) 0.0180(6) Uani 1 1 d .
C14 C 0.23064(15) 1.5731(7) 0.25352(16) 0.0220(6) Uani 1 1 d .
H14A H 0.2252 1.6838 0.2922 0.033 Uiso 1 1 calc R
H14B H 0.2351 1.6992 0.2172 0.033 Uiso 1 1 calc R
H14C H 0.2703 1.4568 0.2571 0.033 Uiso 1 1 calc R
C21 C -0.01038(12) 0.5720(6) 0.16261(14) 0.0153(6) Uani 1 1 d .
C22 C -0.05294(14) 0.4253(7) 0.11362(15) 0.0207(6) Uani 1 1 d .
H22 H -0.0633 0.2334 0.1298 0.025 Uiso 1 1 calc R
C23 C -0.11744(15) 0.5813(7) 0.10593(16) 0.0250(7) Uani 1 1 d .
C24 C -0.01491(19) 0.3933(9) 0.05221(18) 0.0378(8) Uani 1 1 d .
H24A H 0.0259 0.2887 0.0601 0.057 Uiso 1 1 calc R
H24B H -0.0041 0.5790 0.0354 0.057 Uiso 1 1 calc R
H24C H -0.0420 0.2915 0.0215 0.057 Uiso 1 1 calc R

loop_
_atom_site_aniso_label
_atom_site_aniso_U_11
_atom_site_aniso_U_22
_atom_site_aniso_U_33
_atom_site_aniso_U_23
_atom_site_aniso_U_13
_atom_site_aniso_U_12
Cu1 0.01164(14) 0.01647(14) 0.01624(14) -0.00060(14) -0.00022(16) -0.00184(13)
O1 0.0166(11) 0.0349(12) 0.0195(11) 0.0022(9) -0.0029(9) -0.0092(9)
O1W 0.127(5) 0.208(7) 0.058(3) 0.038(4) -0.033(3) -0.028(4)
O2 0.0199(11) 0.0483(15) 0.0202(12) -0.0032(10) -0.0039(9) -0.0084(10)
O3 0.0166(10) 0.0252(11) 0.0222(11) -0.0084(9) 0.0022(9) -0.0061(8)
O4 0.0191(10) 0.0368(12) 0.0250(11) -0.0086(10) 0.0071(9) -0.0083(9)
O5 0.0231(11) 0.0164(11) 0.0226(11) 0.0013(9) -0.0028(9) -0.0034(8)
O6 0.0252(11) 0.0188(10) 0.0255(12) 0.0011(8) -0.0065(9) 0.0034(9)
O7 0.0253(13) 0.0615(17) 0.0429(16) 0.0123(14) 0.0027(12) 0.0135(12)
O8 0.0448(16) 0.0617(18) 0.0353(15) 0.0108(14) -0.0093(12) 0.0224(14)
N1 0.0115(11) 0.0199(12) 0.0188(12) 0.0012(10) 0.0004(9) -0.0014(10)
N2 0.0134(12) 0.0377(16) 0.0226(13) 0.0111(12) -0.0023(10) -0.0011(11)
N3 0.0353(17) 0.0357(17) 0.0214(14) 0.0127(13) 0.0032(12) -0.0029(13)
C1 0.0175(15) 0.0211(15) 0.0238(16) 0.0049(12) -0.0019(12) 0.0017(11)
C2 0.0147(14) 0.0244(15) 0.0267(16) 0.0068(12) 0.0030(12) 0.0029(11)
C3 0.0150(13) 0.0260(16) 0.0154(14) 0.0006(12) -0.0015(11) -0.0019(12)
C4 0.0192(15) 0.0275(17) 0.0236(16) 0.0093(13) -0.0022(13) 0.0020(13)
C5 0.0156(14) 0.0266(16) 0.0224(16) 0.0032(13) -0.0002(11) 0.0013(12)
C6 0.0230(16) 0.0383(19) 0.0322(19) 0.0119(15) 0.0017(14) -0.0103(15)
C7 0.0180(14) 0.0391(19) 0.0256(17) 0.0094(13) -0.0005(13) -0.0021(14)
C8 0.0205(15) 0.0269(17) 0.0205(16) 0.0062(12) 0.0013(12) -0.0004(12)
C9 0.0205(16) 0.049(2) 0.0224(17) 0.0101(15) -0.0026(13) -0.0071(15)
C10 0.0245(17) 0.052(2) 0.0258(17) 0.0120(16) -0.0031(14) -0.0033(15)
C11 0.0157(13) 0.0251(15) 0.0208(15) -0.0083(12) 0.0012(12) 0.0018(12)
C12 0.0136(14) 0.0188(14) 0.0201(15) -0.0044(11) -0.0016(10) 0.0001(11)
C13 0.0166(14) 0.0203(14) 0.0171(14) -0.0015(11) -0.0006(11) 0.0026(11)
C14 0.0159(15) 0.0218(14) 0.0281(16) -0.0066(12) -0.0019(13) -0.0051(12)
C21 0.0075(11) 0.0163(13) 0.0221(15) -0.0033(11) 0.0023(11) 0.0008(10)
C22 0.0191(15) 0.0210(15) 0.0221(16) -0.0040(12) 0.0001(12) -0.0041(12)
C23 0.0202(15) 0.0279(17) 0.0269(17) -0.0043(13) -0.0045(13) 0.0015(13)
C24 0.035(2) 0.048(2) 0.031(2) -0.0062(17) 0.0029(15) 0.0059(18)

loop_
_atom_type_symbol
_atom_type_description
_atom_type_scat_dispersion_real
_atom_type_scat_dispersion_imag
_atom_type_scat_source
C C 0.0033 0.0016 'International Tables Vol C Tables 4.2.6.8 and 6.1.1.4'
H H 0.0000 0.0000 'International Tables Vol C Tables 4.2.6.8 and 6.1.1.4'
N N 0.0061 0.0033 'International Tables Vol C Tables 4.2.6.8 and 6.1.1.4'
O O 0.0106 0.0060 'International Tables Vol C Tables 4.2.6.8 and 6.1.1.4'
Cu Cu 0.3201 1.2651 'International Tables Vol C Tables 4.2.6.8 and 6.1.1.4'

loop_
_geom_angle_atom_site_label_1
_geom_angle_atom_site_label_2
_geom_angle_atom_site_label_3
_geom_angle
_geom_angle_site_symmetry_3
O1 Cu1 O3 89.49(10) .
O1 Cu1 O5 163.06(9) .
O3 Cu1 O5 90.02(9) .
O1 Cu1 N1 87.21(10) .
O3 Cu1 N1 171.58(10) .
O5 Cu1 N1 90.88(9) .
O1 Cu1 O6 101.72(9) 1_565
O3 Cu1 O6 92.04(8) 1_565
O5 Cu1 O6 95.22(8) 1_565
N1 Cu1 O6 96.22(10) 1_565
C11 O1 Cu1 125.3(2) .
H1WA O1W H1WB 90.3 .
C13 O3 Cu1 123.43(19) .
C21 O5 Cu1 112.41(18) .
C21 O6 Cu1 139.13(19) 1_545
C23 O7 H7A 108(3) .
C5 N1 C1 117.2(3) .
C5 N1 Cu1 119.2(2) .
C1 N1 Cu1 123.3(2) .
C8 N2 C3 129.9(3) .
C8 N2 H2N 118(2) .
C3 N2 H2N 112(2) .
C10 N3 C6 120.7(3) .
C10 N3 H3N 119(3) .
C6 N3 H3N 121(3) .
N1 C1 C2 123.0(3) .
N1 C1 H1 118.5 .
C2 C1 H1 118.5 .
C1 C2 C3 119.7(3) .
C1 C2 H2 120.2 .
C3 C2 H2 120.2 .
N2 C3 C2 117.4(3) .
N2 C3 C4 124.7(3) .
C2 C3 C4 117.7(3) .
C5 C4 C3 118.1(3) .
C5 C4 H4 121.0 .
C3 C4 H4 121.0 .
N1 C5 C4 124.3(3) .
N1 C5 H5 117.8 .
C4 C5 H5 117.8 .
N3 C6 C7 120.6(3) .
N3 C6 H6 119.7 .
C7 C6 H6 119.7 .
C6 C7 C8 120.3(3) .
C6 C7 H7 119.8 .
C8 C7 H7 119.8 .
N2 C8 C7 118.3(3) .
N2 C8 C9 124.4(3) .
C7 C8 C9 117.2(3) .
C10 C9 C8 120.0(3) .
C10 C9 H9 120.0 .
C8 C9 H9 120.0 .
N3 C10 C9 121.2(3) .
N3 C10 H10 119.4 .
C9 C10 H10 119.4 .
O2 C11 O1 122.8(3) .
O2 C11 C12 119.8(3) .
O1 C11 C12 117.4(3) .
C13 C12 C14 114.0(2) .
C13 C12 C11 110.1(2) .
C14 C12 C11 113.2(2) .
C13 C12 H12 106.3 .
C14 C12 H12 106.3 .
C11 C12 H12 106.3 .
O4 C13 O3 121.8(3) .
O4 C13 C12 119.1(3) .
O3 C13 C12 119.0(2) .
C12 C14 H14A 109.5 .
C12 C14 H14B 109.5 .
H14A C14 H14B 109.5 .
C12 C14 H14C 109.5 .
H14A C14 H14C 109.5 .
H14B C14 H14C 109.5 .
O6 C21 O5 123.1(3) .
O6 C21 C22 120.4(3) .
O5 C21 C22 116.5(3) .
C23 C22 C24 113.3(3) .
C23 C22 C21 109.7(2) .
C24 C22 C21 110.0(3) .
C23 C22 H22 107.9 .
C24 C22 H22 107.9 .
C21 C22 H22 107.9 .
O8 C23 O7 124.1(3) .
O8 C23 C22 125.4(3) .
O7 C23 C22 110.6(3) .
C22 C24 H24A 109.5 .
C22 C24 H24B 109.5 .
H24A C24 H24B 109.5 .
C22 C24 H24C 109.5 .
H24A C24 H24C 109.5 .
H24B C24 H24C 109.5 .

loop_
_geom_bond_atom_site_label_1
_geom_bond_atom_site_label_2
_geom_bond_distance
_geom_bond_site_symmetry_2
Cu1 O1 1.946(2) .
Cu1 O3 1.975(2) .
Cu1 O5 1.979(2) .
Cu1 N1 2.006(2) .
Cu1 O6 2.190(2) 1_565
O1 C11 1.269(4) .
O1W H1WA 0.95(2) .
O1W H1WB 0.9097 .
O2 C11 1.241(4) .
O3 C13 1.274(3) .
O4 C13 1.259(3) .
O5 C21 1.277(3) .
O6 C21 1.242(4) .
O6 Cu1 2.190(2) 1_545
O7 C23 1.315(4) .
O7 H7A 0.876(19) .
O8 C23 1.203(4) .
N1 C5 1.337(4) .
N1 C1 1.341(4) .
N2 C8 1.366(4) .
N2 C3 1.391(4) .
N2 H2N 0.875(18) .
N3 C10 1.332(4) .
N3 C6 1.352(5) .
N3 H3N 0.81(5) .
C1 C2 1.375(4) .
C1 H1 0.9500 .
C2 C3 1.395(4) .
C2 H2 0.9500 .
C3 C4 1.405(4) .
C4 C5 1.378(4) .
C4 H4 0.9500 .
C5 H5 0.9500 .
C6 C7 1.357(4) .
C6 H6 0.9500 .
C7 C8 1.401(4) .
C7 H7 0.9500 .
C8 C9 1.401(4) .
C9 C10 1.362(5) .
C9 H9 0.9500 .
C10 H10 0.9500 .
C11 C12 1.542(4) .
C12 C13 1.523(4) .
C12 C14 1.523(4) .
C12 H12 1.0000 .
C14 H14A 0.9800 .
C14 H14B 0.9800 .
C14 H14C 0.9800 .
C21 C22 1.519(4) .
C22 C23 1.512(4) .
C22 C24 1.518(5) .
C22 H22 1.0000 .
C24 H24A 0.9800 .
C24 H24B 0.9800 .
C24 H24C 0.9800 .

loop_
_geom_hbond_atom_site_label_D
_geom_hbond_atom_site_label_H
_geom_hbond_atom_site_label_A
_geom_hbond_distance_DH
_geom_hbond_distance_HA
_geom_hbond_distance_DA
_geom_hbond_angle_DHA
_geom_hbond_site_symmetry_A
O1W H1WA O8 0.95(2) 2.36(2) 3.143(6) 139.1(18) .
O1W H1WB O1 0.91 2.40 3.001(5) 123.2 2_574
N2 H2N O2 0.875(18) 1.86(2) 2.732(3) 171(4) 3_475
N3 H3N O4 0.81(5) 1.88(5) 2.694(4) 178(5) 2_565
O7 H7A O4 0.876(19) 1.85(2) 2.705(3) 165(4) 3_475

loop_
_geom_torsion_atom_site_label_1
_geom_torsion_atom_site_label_2
_geom_torsion_atom_site_label_3
_geom_torsion_atom_site_label_4
_geom_torsion
_geom_torsion_site_symmetry_1
O3 Cu1 O1 C11 31.0(3) .
O5 Cu1 O1 C11 119.4(3) .
N1 Cu1 O1 C11 -156.8(3) .
O6 Cu1 O1 C11 -61.0(3) 1_565
O1 Cu1 O3 C13 -33.5(2) .
O5 Cu1 O3 C13 163.5(2) .
N1 Cu1 O3 C13 -100.4(7) .
O6 Cu1 O3 C13 68.2(2) 1_565
O1 Cu1 O5 C21 17.5(4) .
O3 Cu1 O5 C21 105.82(19) .
N1 Cu1 O5 C21 -65.8(2) .
O6 Cu1 O5 C21 -162.14(19) 1_565
O1 Cu1 N1 C5 -52.7(2) .
O3 Cu1 N1 C5 14.4(8) .
O5 Cu1 N1 C5 110.5(2) .
O6 Cu1 N1 C5 -154.2(2) 1_565
O1 Cu1 N1 C1 134.1(3) .
O3 Cu1 N1 C1 -158.8(6) .
O5 Cu1 N1 C1 -62.7(2) .
O6 Cu1 N1 C1 32.6(2) 1_565
C5 N1 C1 C2 -1.0(5) .
Cu1 N1 C1 C2 172.3(2) .
N1 C1 C2 C3 -0.6(5) .
C8 N2 C3 C2 -167.5(3) .
C8 N2 C3 C4 18.0(6) .
C1 C2 C3 N2 -173.6(3) .
C1 C2 C3 C4 1.2(5) .
N2 C3 C4 C5 174.2(3) .
C2 C3 C4 C5 -0.3(5) .
C1 N1 C5 C4 2.1(5) .
Cu1 N1 C5 C4 -171.5(3) .
C3 C4 C5 N1 -1.5(5) .
C10 N3 C6 C7 0.6(6) .
N3 C6 C7 C8 1.3(5) .
C3 N2 C8 C7 -161.4(3) .
C3 N2 C8 C9 22.0(6) .
C6 C7 C8 N2 -179.7(3) .
C6 C7 C8 C9 -2.9(5) .
N2 C8 C9 C10 179.2(3) .
C7 C8 C9 C10 2.6(5) .
C6 N3 C10 C9 -0.9(6) .
C8 C9 C10 N3 -0.8(6) .
Cu1 O1 C11 O2 -172.6(2) .
Cu1 O1 C11 C12 8.0(4) .
O2 C11 C12 C13 124.3(3) .
O1 C11 C12 C13 -56.3(3) .
O2 C11 C12 C14 -4.6(4) .
O1 C11 C12 C14 174.8(3) .
Cu1 O3 C13 O4 177.4(2) .
Cu1 O3 C13 C12 -3.5(4) .
C14 C12 C13 O4 1.3(4) .
C11 C12 C13 O4 -127.2(3) .
C14 C12 C13 O3 -177.8(3) .
C11 C12 C13 O3 53.7(3) .
Cu1 O6 C21 O5 -155.2(2) 1_545
Cu1 O6 C21 C22 24.1(4) 1_545
Cu1 O5 C21 O6 -6.2(3) .
Cu1 O5 C21 C22 174.51(18) .
O6 C21 C22 C23 130.6(3) .
O5 C21 C22 C23 -50.0(3) .
O6 C21 C22 C24 -104.1(3) .
O5 C21 C22 C24 75.3(3) .
C24 C22 C23 O8 -9.8(5) .
C21 C22 C23 O8 113.5(4) .
C24 C22 C23 O7 170.0(3) .
C21 C22 C23 O7 -66.7(4) .
